data_2005955
loop_
_publ_author_name
'Gladkikh, O. P.'
'Curtis, N. F.'
'Heath, S. L.'

_publ_section_title
\m-Chloro-1:2\k^2^<i>Cl</i>-trichloro-2\k^3^<i>Cl</i>-(2,4-dimethyl-5,8-diazadec-4-ene-2,10-diamine-1\k^4^<i>N</i>,<i>N</i>',<i>N</i>'',<i>N</i>''')copper(II)zinc(II)
_journal_issue 2
_journal_name_full 'Acta Crystallographica Section C'
_journal_page_first 197
_journal_page_last 200
_journal_paper_doi 10.1107/S0108270196013108
_journal_volume 53
_journal_year 1997
_chemical_formula_iupac '[Cu Zn Cl4 (C10 H24 N4)]'
_chemical_formula_sum 'C10 H24 Cl4 Cu N4 Zn'
_chemical_formula_weight 471.04
_chemical_name_systematic
;
(2,4-dimethyl-5,8-diazadeca-4-ene-2,10-diamine)copper(II)
tetrachlorozincate(II)
;
_space_group_IT_number 14
_symmetry_cell_setting monoclinic
_symmetry_space_group_name_Hall '-P 2yn'
_symmetry_space_group_name_H-M 'P 1 21/n 1'
_audit_creation_method SHELXL
_cell_angle_alpha 90.00
_cell_angle_beta 112.573(2)
_cell_angle_gamma 90.00
_cell_formula_units_Z 4
_cell_length_a 9.828(1)
_cell_length_b 19.741(2)
_cell_length_c 10.259(1)
_cell_measurement_reflns_used 7753
_cell_measurement_temperature 160(2)
_cell_measurement_theta_max 28.33
_cell_measurement_theta_min 2.15
_cell_volume 1837.9(3)
_computing_cell_refinement 'local program (Clegg, 1996)'
_computing_data_collection 'SMART (Siemens, 1995)'
_computing_data_reduction 'SAINT (Siemens, 1995)'
_computing_molecular_graphics 'XPMA (Zsolnai, 1994)'
_computing_publication_material 'SHELXL93 (Sheldrick, 1993)'
_computing_structure_refinement SHELXTL/PC
_computing_structure_solution SHELXTL/PC
_diffrn_ambient_temperature 160(2)
_diffrn_measurement_device 'Siemens SMART CCD diffractometer'
_diffrn_measurement_method '\w rotation with narrow frames'
_diffrn_radiation_monochromator graphite
_diffrn_radiation_source 'fine-focus sealed tube'
_diffrn_radiation_type MoK\a
_diffrn_radiation_wavelength 0.71073
_diffrn_reflns_av_R_equivalents 0.0309
_diffrn_reflns_av_sigmaI/netI 0.0256
_diffrn_reflns_limit_h_max 12
_diffrn_reflns_limit_h_min -12
_diffrn_reflns_limit_k_max 22
_diffrn_reflns_limit_k_min -26
_diffrn_reflns_limit_l_max 13
_diffrn_reflns_limit_l_min -12
_diffrn_reflns_number 11318
_diffrn_reflns_theta_max 28.57
_diffrn_reflns_theta_min 2.06
_diffrn_standards_decay_% 'not relevant'
_diffrn_standards_interval_count 'not relevant'
_diffrn_standards_interval_time 'not relevant'
_diffrn_standards_number 'not relevant'
_exptl_absorpt_coefficient_mu 3.038
_exptl_absorpt_correction_T_max 0.654
_exptl_absorpt_correction_T_min 0.513
_exptl_absorpt_correction_type 'semi-empirical (SHELXTL/PC; Sheldrick, 1994)'
_exptl_crystal_colour purple
_exptl_crystal_density_diffrn 1.702
_exptl_crystal_density_meas ?
_exptl_crystal_description block
_exptl_crystal_F_000 956
_exptl_crystal_size_max 0.32
_exptl_crystal_size_mid 0.28
_exptl_crystal_size_min 0.14
_refine_diff_density_max 0.707
_refine_diff_density_min -0.693
_refine_ls_extinction_coef 0.00061(11)
_refine_ls_extinction_method 'SHELXL93 (Sheldrick, 1993)'
_refine_ls_goodness_of_fit_all 1.129
_refine_ls_goodness_of_fit_obs 1.142
_refine_ls_hydrogen_treatment 'H atoms: see text'
_refine_ls_matrix_type full
_refine_ls_number_parameters 185
_refine_ls_number_reflns 4179
_refine_ls_number_restraints 0
_refine_ls_restrained_S_all 1.174
_refine_ls_restrained_S_obs 1.142
_refine_ls_R_factor_all 0.0347
_refine_ls_R_factor_obs 0.0283
_refine_ls_shift/esd_max -0.014
_refine_ls_shift/esd_mean 0.001
_refine_ls_structure_factor_coef Fsqd
_refine_ls_weighting_details 'w = 1/[\s^2^(Fo^2^)+(0.0168P)^2^+2.1665P] where P=(Fo^2^+2Fc^2^)/3'
_refine_ls_weighting_scheme calc
_refine_ls_wR_factor_all 0.0650
_refine_ls_wR_factor_obs 0.0597
_reflns_number_observed 3747
_reflns_number_total 4195
_reflns_observed_criterion >2sigma(I)
_cod_data_source_file ta1120.cif
_cod_data_source_block cudiena
_cod_depositor_comments
;
The following automatic conversions were performed:
'_symmetry_cell_setting' value 'Monoclinic' changed to 'monoclinic'
according to '/home/saulius/struct/CIF-dictionaries/cif_core.dic'
dictionary named 'cif_core.dic' version 2.4.1 from 2010-06-29.

Automatic conversion script
Id: cif_fix_enum 1527 2010-12-29 10:47:43Z saulius 

The following automatic conversions were performed:

'_symmetry_cell_setting' value 'Monoclinic' changed to 'monoclinic'
according to /home/saulius/struct/CIF-dictionaries/cif_core.dic
dictionary named 'cif_core.dic' version 2.4.1 from 2010-06-29.

Automatic conversion script
Id: cif_fix_values 1715 2011-07-08 13:25:40Z adriana 

The following automatic conversions were performed:

'_exptl_crystal_density_meas' value 'not measured' was changed to '?'
- the value is perceived as not measured.

Automatic conversion script
Id: cif_fix_values 3008 2015-01-20 13:52:24Z robertas 

The following automatic conversions were performed:

'_refine_ls_weighting_scheme' value 'calc w =
1/[\s^2^(Fo^2^)+(0.0168P)^2^+2.1665P] where P=(Fo^2^+2Fc^2^)/3' was
changed to 'calc'. New tag '_refine_ls_weighting_details' was
created. The value of the new tag was set to 'w =
1/[\s^2^(Fo^2^)+(0.0168P)^2^+2.1665P] where P=(Fo^2^+2Fc^2^)/3'.

Automatic conversion script
Id: cif_fix_values 3143 2015-03-26 13:38:13Z robertas 
;
_cod_original_cell_volume 1838.0(4)
_cod_original_sg_symbol_H-M 'P 21/n'
_cod_original_formula_sum 'C10 H24 Cl4 Cu1 N4 Zn1'
_cod_database_code 2005955

loop_
_symmetry_equiv_pos_as_xyz
'x, y, z'
'-x+1/2, y+1/2, -z+1/2'
'-x, -y, -z'
'x-1/2, -y-1/2, z-1/2'

loop_
_atom_site_aniso_label
_atom_site_aniso_U_11
_atom_site_aniso_U_12
_atom_site_aniso_U_13
_atom_site_aniso_U_22
_atom_site_aniso_U_23
_atom_site_aniso_U_33
Cu1 0.01636(13) 0.00123(10) 0.00757(11) 0.01917(14) 0.00193(10) 0.01877(14)
N1 0.0182(9) 0.0006(8) 0.0091(8) 0.0245(10) 0.0028(8) 0.0227(10)
C1 0.0191(11) 0.0024(10) 0.0100(10) 0.0330(13) 0.0010(11) 0.0309(13)
C2 0.0142(10) -0.0006(9) 0.0049(9) 0.0240(11) -0.0006(9) 0.0195(11)
C21 0.0221(12) -0.0054(10) 0.0023(10) 0.0269(13) 0.0002(10) 0.0274(13)
C3 0.0181(11) -0.0009(10) 0.0087(9) 0.0365(14) -0.0027(10) 0.0196(11)
C4 0.0167(10) -0.0069(9) 0.0020(9) 0.0273(12) 0.0005(9) 0.0186(11)
C41 0.0322(14) -0.0041(12) 0.0099(11) 0.049(2) 0.0061(12) 0.0224(13)
N5 0.0154(9) -0.0026(7) 0.0044(8) 0.0214(10) 0.0034(8) 0.0219(10)
C6 0.0187(11) 0.0001(9) 0.0042(9) 0.0239(12) 0.0077(10) 0.0275(12)
C7 0.0270(12) 0.0023(10) 0.0089(11) 0.0205(12) 0.0028(10) 0.0329(14)
N8 0.0190(9) -0.0004(7) 0.0075(8) 0.0198(9) -0.0013(8) 0.0240(10)
C9 0.0293(13) 0.0072(11) 0.0157(11) 0.0309(13) -0.0016(11) 0.0294(13)
C10 0.0208(11) 0.0033(10) 0.0133(10) 0.0365(14) 0.0027(11) 0.0256(12)
N11 0.0174(9) 0.0007(8) 0.0062(8) 0.0286(11) -0.0005(8) 0.0186(10)
Zn1 0.01667(13) 0.00000(10) 0.00568(10) 0.02036(14) -0.00155(10) 0.02012(14)
Cl1 0.0226(3) 0.0001(2) 0.0000(2) 0.0182(3) -0.0036(2) 0.0313(3)
Cl2 0.0226(3) -0.0014(2) 0.0148(2) 0.0270(3) -0.0030(2) 0.0308(3)
Cl3 0.0224(3) -0.0031(2) 0.0052(3) 0.0207(3) -0.0035(2) 0.0405(4)
Cl4 0.0219(3) 0.0073(3) 0.0075(2) 0.0664(5) 0.0013(3) 0.0206(3)

loop_
_atom_site_label
_atom_site_occupancy
_atom_site_fract_x
_atom_site_fract_y
_atom_site_fract_z
_atom_site_U_iso_or_equiv
_atom_site_thermal_displace_type
_atom_site_calc_flag
_atom_site_refinement_flags
_atom_site_type_symbol
Cu1 1 0.78794(3) 0.34650(1) 0.88987(3) 0.01785(8) Uani d . Cu
N1 1 0.9799(2) 0.30100(10) 0.9296(2) 0.0215(4) Uani d . N
C1 1 1.2070(3) 0.28093(14) 0.8884(3) 0.0275(5) Uani d . C
H1A 1 1.2688(11) 0.2975(5) 0.8396(16) 0.041 Uiso calc R H
H1B 1 1.1719(3) 0.2352(2) 0.8550(18) 0.041 Uiso calc R H
H1C 1 1.2649(12) 0.2797(7) 0.9903(3) 0.041 Uiso calc R H
C2 1 1.0748(2) 0.32833(12) 0.8577(2) 0.0197(5) Uani d . C
C21 1 1.1291(3) 0.39890(13) 0.9144(3) 0.0276(5) Uani d . C
H21A 1 1.1842(17) 0.4183(4) 0.8616(13) 0.041 Uiso calc R H
H21B 1 1.1934(16) 0.3958(2) 1.0146(5) 0.041 Uiso calc R H
H21C 1 1.0444(3) 0.4279(3) 0.9035(18) 0.041 Uiso calc R H
C3 1 0.9845(3) 0.32960(14) 0.6983(2) 0.0243(5) Uani d . C
H3A 1 1.0529(3) 0.33883(14) 0.6505(2) 0.029 Uiso calc R H
H3B 1 0.9436(3) 0.28366(14) 0.6695(2) 0.029 Uiso calc R H
C4 1 0.8590(2) 0.37947(12) 0.6430(2) 0.0223(5) Uani d . C
C41 1 0.8330(3) 0.4112(2) 0.5027(3) 0.0347(6) Uani d . C
H41A 1 0.8838(19) 0.3847(6) 0.4541(10) 0.052 Uiso calc R H
H41B 1 0.8713(20) 0.4576(4) 0.5169(3) 0.052 Uiso calc R H
H41C 1 0.7271(3) 0.4119(10) 0.4453(9) 0.052 Uiso calc R H
N5 1 0.7808(2) 0.39273(10) 0.7144(2) 0.0204(4) Uani d . N
C6 1 0.6574(3) 0.44160(12) 0.6614(3) 0.0248(5) Uani d . C
H6A 1 0.5711(3) 0.42006(12) 0.5878(3) 0.030 Uiso calc R H
H6B 1 0.6868(3) 0.48133(12) 0.6194(3) 0.030 Uiso calc R H
C7 1 0.6184(3) 0.46373(13) 0.7837(3) 0.0276(5) Uani d . C
H7A 1 0.6956(3) 0.49422(13) 0.8470(3) 0.033 Uiso calc R H
H7B 1 0.5234(3) 0.48836(13) 0.7487(3) 0.033 Uiso calc R H
N8 1 0.6074(2) 0.40228(10) 0.8604(2) 0.0212(4) Uani d . N
C9 1 0.5968(3) 0.41257(13) 0.9993(3) 0.0285(5) Uani d . C
H9A 1 0.4956(3) 0.42651(13) 0.9863(3) 0.034 Uiso calc R H
H9B 1 0.6662(3) 0.44835(13) 1.0531(3) 0.034 Uiso calc R H
C10 1 0.6353(3) 0.34568(13) 1.0778(3) 0.0263(5) Uani d . C
H10A 1 0.6413(3) 0.35151(13) 1.1758(3) 0.032 Uiso calc R H
H10B 1 0.5584(3) 0.31153(13) 1.0303(3) 0.032 Uiso calc R H
N11 1 0.7791(2) 0.32295(10) 1.0789(2) 0.0218(4) Uani d . N
Zn1 1 0.71682(3) 0.13862(1) 0.85448(3) 0.01946(8) Uani d . Zn
Cl1 1 0.60953(6) 0.24262(3) 0.77413(7) 0.02717(13) Uani d . Cl
Cl2 1 0.91819(6) 0.13685(3) 0.79838(7) 0.02545(13) Uani d . Cl
Cl3 1 0.54141(7) 0.06243(3) 0.74041(7) 0.02993(14) Uani d . Cl
Cl4 1 0.78823(7) 0.13424(4) 1.09117(7) 0.0365(2) Uani d . Cl
H8 1 0.5442 0.3768 0.7959 0.050 Uiso d . H
H1E 1 0.9621 0.2538 0.9067 0.050 Uiso d . H
H11A 1 0.8019 0.2784 1.0951 0.050 Uiso d . H
H1D 1 1.0418 0.2992 1.0275 0.050 Uiso d . H
H11B 1 0.8416 0.3452 1.1399 0.050 Uiso d . H

loop_
_atom_type_symbol
_atom_type_description
_atom_type_scat_dispersion_real
_atom_type_scat_dispersion_imag
_atom_type_scat_source
C C 0.0033 0.0016 'International Tables Vol C Tables 4.2.6.8 and 6.1.1.4'
H H 0.0000 0.0000 'International Tables Vol C Tables 4.2.6.8 and 6.1.1.4'
N N 0.0061 0.0033 'International Tables Vol C Tables 4.2.6.8 and 6.1.1.4'
Cl Cl 0.1484 0.1585 'International Tables Vol C Tables 4.2.6.8 and 6.1.1.4'
Cu Cu 0.3201 1.2651 'International Tables Vol C Tables 4.2.6.8 and 6.1.1.4'
Zn Zn 0.2839 1.4301 'International Tables Vol C Tables 4.2.6.8 and 6.1.1.4'

loop_
_geom_angle_atom_site_label_1
_geom_angle_atom_site_label_2
_geom_angle_atom_site_label_3
_geom_angle
_geom_angle_publ_flag
N1 Cu1 N5 95.39(8) yes
N1 Cu1 N8 173.25(8) yes
N5 Cu1 N8 83.69(8) yes
N1 Cu1 N11 94.93(8) yes
N5 Cu1 N11 165.43(8) yes
N8 Cu1 N11 84.85(8) yes
N1 Cu1 Cl1 98.88(6) yes
N5 Cu1 Cl1 99.26(6) yes
N8 Cu1 Cl1 87.86(6) yes
N11 Cu1 Cl1 89.27(6) yes
C2 N1 Cu1 117.30(10) yes
N1 C2 C21 109.5(2) ?
N1 C2 C1 108.6(2) ?
C21 C2 C1 109.6(2) ?
N1 C2 C3 108.5(2) ?
C21 C2 C3 111.5(2) ?
C1 C2 C3 109.1(2) ?
C4 C3 C2 117.9(2) ?
N5 C4 C41 123.2(2) ?
N5 C4 C3 120.2(2) ?
C41 C4 C3 116.6(2) ?
C4 N5 C6 120.8(2) ?
C4 N5 Cu1 127.1(2) ?
C6 N5 Cu1 111.7(2) yes
N5 C6 C7 108.5(2) ?
N8 C7 C6 107.4(2) ?
C7 N8 C9 116.6(2) ?
C7 N8 Cu1 106.9(2) yes
C9 N8 Cu1 108.3(2) yes
N8 C9 C10 107.2(2) ?
N11 C10 C9 108.1(2) ?
C10 N11 Cu1 108.40(10) yes
Cl3 Zn1 Cl4 113.22(3) ?
Cl3 Zn1 Cl2 115.34(3) ?
Cl4 Zn1 Cl2 109.39(3) ?
Cl3 Zn1 Cl1 104.77(2) ?
Cl4 Zn1 Cl1 109.20(3) ?
Cl2 Zn1 Cl1 104.29(3) ?
Zn1 Cl1 Cu1 113.14(2) ?

loop_
_geom_bond_atom_site_label_1
_geom_bond_atom_site_label_2
_geom_bond_site_symmetry_2
_geom_bond_distance
_geom_bond_publ_flag
Cu1 N1 . 1.986(2) yes
Cu1 N5 . 1.995(2) yes
Cu1 N8 . 2.010(2) yes
Cu1 N11 . 2.028(2) yes
Cu1 Cl1 . 2.6630(7) yes
N1 C2 . 1.495(3) ?
C1 C2 . 1.532(3) ?
C2 C21 . 1.525(3) ?
C2 C3 . 1.533(3) ?
C3 C4 . 1.508(3) ?
C4 N5 . 1.276(3) yes
C4 C41 . 1.499(3) ?
N5 C6 . 1.480(3) ?
C6 C7 . 1.510(4) ?
C7 N8 . 1.472(3) ?
N8 C9 . 1.482(3) ?
C9 C10 . 1.517(4) ?
C10 N11 . 1.479(3) ?
Zn1 Cl3 . 2.2483(7) yes
Zn1 Cl4 . 2.2556(7) yes
Zn1 Cl2 . 2.2636(7) yes
Zn1 Cl1 . 2.3107(7) yes
